data_7056191
loop_
_publ_author_name
'Wang, Baolong'
'Zhao, Huanqin'
'Wang, Liying'
'Sun, Junmin'
'Zhang, Yongfeng'
'Cao, Zhenzhu'

_publ_section_title
;
 Immortal Ring-Opening Polymerization of Lactides with Super High Monomer
 to Catalyst Ratios Initiated by Zirconium and Titanium Complexes
 Containing Multidentate Amino-bis(phenolate) Ligands
;
_journal_name_full 'New J. Chem.'
_journal_paper_doi 10.1039/C7NJ00483D
_journal_year 2017
_chemical_formula_moiety 'C74 H122 N4 O10 Ti2'
_chemical_formula_sum 'C74 H122 N4 O10 Ti2'
_chemical_formula_weight 1323.55
_space_group_crystal_system triclinic
_space_group_IT_number 2
_space_group_name_Hall '-P 1'
_space_group_name_H-M_alt 'P -1'
_symmetry_space_group_name_Hall '-P 1'
_symmetry_space_group_name_H-M 'P -1'
_atom_sites_solution_hydrogens geom
_audit_block_doi 10.5517/ccdc.csd.cc1mpz6h
_audit_creation_method SHELXL-2014/7
_audit_update_record
;
2017-05-08 deposited with the CCDC.
2017-05-18 downloaded from the CCDC.
;
_cell_angle_alpha 96.117(3)
_cell_angle_beta 103.136(3)
_cell_angle_gamma 91.355(3)
_cell_formula_units_Z 2
_cell_length_a 13.4552(12)
_cell_length_b 13.5618(12)
_cell_length_c 25.287(2)
_cell_measurement_reflns_used 9732
_cell_measurement_temperature 293(2)
_cell_measurement_theta_max 23.11
_cell_measurement_theta_min 3.03
_cell_volume 4462.5(7)
_computing_cell_refinement 'Bruker FRAMBO'
_computing_data_collection 'Bruker FRAMBO'
_computing_data_reduction 'Bruker SAINT'
_computing_molecular_graphics 'Bruker SHELXTL'
_computing_publication_material 'Bruker SHELXTL'
_computing_structure_refinement 'SHELXL-2014/7 (Sheldrick, 2014)'
_computing_structure_solution 'SHELXS-97 (Sheldrick, 1990)'
_diffrn_ambient_temperature 293(2)
_diffrn_measured_fraction_theta_full 0.994
_diffrn_measured_fraction_theta_max 0.994
_diffrn_measurement_device_type 'CCD area detector'
_diffrn_measurement_method 'phi and omega scans'
_diffrn_radiation_type MoK\a
_diffrn_radiation_wavelength 0.71073
_diffrn_reflns_av_R_equivalents 0.0858
_diffrn_reflns_av_unetI/netI 0.0427
_diffrn_reflns_Laue_measured_fraction_full 0.994
_diffrn_reflns_Laue_measured_fraction_max 0.994
_diffrn_reflns_limit_h_max 14
_diffrn_reflns_limit_h_min -14
_diffrn_reflns_limit_k_max 15
_diffrn_reflns_limit_k_min -14
_diffrn_reflns_limit_l_max 27
_diffrn_reflns_limit_l_min -28
_diffrn_reflns_number 12688
_diffrn_reflns_point_group_measured_fraction_full 0.994
_diffrn_reflns_point_group_measured_fraction_max 0.994
_diffrn_reflns_theta_full 23.235
_diffrn_reflns_theta_max 23.235
_diffrn_reflns_theta_min 2.805
_exptl_absorpt_coefficient_mu 0.226
_exptl_absorpt_correction_T_max 0.9777
_exptl_absorpt_correction_T_min 0.9561
_exptl_absorpt_correction_type multi-scan
_exptl_absorpt_process_details sadabs
_exptl_crystal_colour colorless
_exptl_crystal_density_diffrn 0.985
_exptl_crystal_description prism
_exptl_crystal_F_000 1436
_exptl_crystal_size_max 0.200
_exptl_crystal_size_mid 0.200
_exptl_crystal_size_min 0.100
_platon_squeeze_details
;
;
_refine_diff_density_max 0.489
_refine_diff_density_min -0.395
_refine_diff_density_rms 0.052
_refine_ls_extinction_method none
_refine_ls_goodness_of_fit_ref 1.020
_refine_ls_hydrogen_treatment constr
_refine_ls_matrix_type full
_refine_ls_number_parameters 830
_refine_ls_number_reflns 12688
_refine_ls_number_restraints 11
_refine_ls_restrained_S_all 1.020
_refine_ls_R_factor_all 0.0809
_refine_ls_R_factor_gt 0.0588
_refine_ls_shift/su_max 0.001
_refine_ls_shift/su_mean 0.000
_refine_ls_structure_factor_coef Fsqd
_refine_ls_weighting_details 'w=1/[\s^2^(Fo^2^)+(0.0854P)^2^+3.3709P] where P=(Fo^2^+2Fc^2^)/3'
_refine_ls_weighting_scheme calc
_refine_ls_wR_factor_gt 0.1470
_refine_ls_wR_factor_ref 0.1580
_reflns_Friedel_coverage 0.000
_reflns_number_gt 9810
_reflns_number_total 12688
_reflns_threshold_expression 'I > 2\s(I)'
_cod_data_source_file c7nj00483d2.cif
_cod_data_source_block complex3
_cod_database_code 7056191
_shelx_shelxl_version_number 2014/7
_shelx_space_group_comment
;
The symmetry employed for this shelxl refinement is uniquely defined
by the following loop, which should always be used as a source of
symmetry information in preference to the above space-group names.
They are only intended as comments.
;
_shelx_estimated_absorpt_t_min 0.956
_shelx_estimated_absorpt_t_max 0.978

loop_
_space_group_symop_operation_xyz
'x, y, z'
'-x, -y, -z'

loop_
_atom_site_label
_atom_site_type_symbol
_atom_site_fract_x
_atom_site_fract_y
_atom_site_fract_z
_atom_site_U_iso_or_equiv
_atom_site_adp_type
_atom_site_occupancy
_atom_site_site_symmetry_order
_atom_site_calc_flag
_atom_site_refinement_flags_posn
_atom_site_refinement_flags_adp
_atom_site_refinement_flags_occupancy
_atom_site_disorder_assembly
_atom_site_disorder_group
Ti1 Ti 0.04688(4) 0.79905(4) 0.20573(2) 0.03023(17) Uani 1 1 d . . . . .
Ti2 Ti 0.57342(4) 1.32375(4) 0.28322(2) 0.03271(17) Uani 1 1 d . . . . .
O1 O 0.21330(15) 0.86000(15) 0.25682(8) 0.0344(5) Uani 1 1 d . . . . .
O2 O -0.07194(16) 0.74175(16) 0.16861(10) 0.0421(6) Uani 1 1 d . . . . .
O3 O 0.11576(15) 0.78833(14) 0.14696(8) 0.0319(5) Uani 1 1 d . . . . .
O4 O 0.02765(15) 0.78824(14) 0.27735(9) 0.0326(5) Uani 1 1 d . . . . .
O5 O -0.27744(15) 0.34476(16) 0.25010(9) 0.0360(5) Uani 1 1 d . . . . .
O6 O 0.66492(16) 1.36050(16) 0.35235(9) 0.0362(5) Uani 1 1 d . . . . .
O7 O 0.52428(15) 1.25284(15) 0.21215(9) 0.0352(5) Uani 1 1 d . . . . .
O8 O 0.46299(16) 1.29842(16) 0.30764(10) 0.0451(6) Uani 1 1 d . . . . .
O9 O 0.55367(17) 1.44686(16) 0.26369(10) 0.0451(6) Uani 1 1 d . . . . .
O10 O 0.02509(18) 0.92864(16) 0.20587(10) 0.0441(6) Uani 1 1 d . . . . .
N1 N 0.12153(18) 0.64291(17) 0.22142(10) 0.0277(6) Uani 1 1 d . . . . .
N2 N -0.11007(19) 0.40190(18) 0.20479(11) 0.0343(6) Uani 1 1 d . . . . .
H2 H -0.1271 0.4704 0.1991 0.041 Uiso 1 1 calc R U . . .
N4 N 0.64215(17) 1.16395(18) 0.29933(10) 0.0303(6) Uani 1 1 d . . . . .
N3 N 0.40569(19) 0.95080(19) 0.31825(10) 0.0335(6) Uani 1 1 d . . . . .
H3 H 0.3909 1.0205 0.3145 0.040 Uiso 1 1 calc DR U . . .
C1 C -0.0192(3) 1.0144(3) 0.1884(2) 0.0676(13) Uani 1 1 d . . . . .
H1 H -0.0839 1.0018 0.1611 0.081 Uiso 1 1 calc R U . A 1
C2 C -0.032(3) 1.0759(19) 0.2477(12) 0.084(4) Uani 0.31(2) 1 d . U P B 1
H2A H -0.0623 1.1380 0.2409 0.126 Uiso 0.31(2) 1 calc R U P B 1
H2B H -0.0746 1.0367 0.2639 0.126 Uiso 0.31(2) 1 calc R U P B 1
H2C H 0.0342 1.0882 0.2722 0.126 Uiso 0.31(2) 1 calc R U P B 1
C2' C -0.0842(12) 1.0558(8) 0.2228(7) 0.084(4) Uani 0.69(2) 1 d . . P B 2
H2'1 H -0.1129 1.1148 0.2092 0.126 Uiso 0.69(2) 1 calc R U P B 2
H2'2 H -0.1381 1.0080 0.2225 0.126 Uiso 0.69(2) 1 calc R U P B 2
H2'3 H -0.0444 1.0719 0.2595 0.126 Uiso 0.69(2) 1 calc R U P B 2
C3 C 0.0524(4) 1.0807(3) 0.1728(2) 0.0896(17) Uani 1 1 d . . . . .
H3A H 0.0186 1.1388 0.1611 0.134 Uiso 1 1 calc R U . . .
H3B H 0.1085 1.0997 0.2035 0.134 Uiso 1 1 calc R U . . .
H3C H 0.0776 1.0473 0.1434 0.134 Uiso 1 1 calc R U . . .
C4 C -0.1652(3) 0.7154(3) 0.13000(16) 0.0477(9) Uani 1 1 d . . . . .
H4 H -0.1497 0.6935 0.0947 0.057 Uiso 1 1 calc R U . . .
C5 C -0.2293(3) 0.8050(3) 0.12352(19) 0.0643(12) Uani 1 1 d . . . . .
H5A H -0.2925 0.7869 0.0973 0.096 Uiso 1 1 calc R U . . .
H5B H -0.2433 0.8290 0.1581 0.096 Uiso 1 1 calc R U . . .
H5C H -0.1929 0.8562 0.1111 0.096 Uiso 1 1 calc R U . . .
C6 C -0.2200(3) 0.6303(3) 0.1473(2) 0.0693(13) Uani 1 1 d . . . . .
H6A H -0.2832 0.6128 0.1209 0.104 Uiso 1 1 calc R U . . .
H6B H -0.1778 0.5741 0.1495 0.104 Uiso 1 1 calc R U . . .
H6C H -0.2338 0.6498 0.1824 0.104 Uiso 1 1 calc R U . . .
C7 C 0.1276(2) 0.7112(2) 0.11051(12) 0.0288(7) Uani 1 1 d . . . . .
C8 C 0.1695(2) 0.6262(2) 0.13107(13) 0.0311(7) Uani 1 1 d . . . . .
C9 C 0.2052(2) 0.6282(2) 0.19178(13) 0.0310(7) Uani 1 1 d . . . . .
H9A H 0.2365 0.5661 0.1999 0.037 Uiso 1 1 calc R U . . .
H9B H 0.2572 0.6813 0.2053 0.037 Uiso 1 1 calc R U . . .
C10 C 0.1689(2) 0.6417(2) 0.28109(12) 0.0315(7) Uani 1 1 d . . . . .
H10A H 0.2179 0.6978 0.2933 0.038 Uiso 1 1 calc R U . . .
H10B H 0.2060 0.5816 0.2859 0.038 Uiso 1 1 calc R U . . .
C11 C 0.0924(2) 0.6464(2) 0.31646(12) 0.0301(7) Uani 1 1 d . . . . .
C12 C 0.0232(2) 0.7210(2) 0.31226(12) 0.0300(7) Uani 1 1 d . . . . .
C13 C -0.0495(2) 0.7271(2) 0.34494(14) 0.0373(8) Uani 1 1 d . . . . .
C14 C -0.0468(3) 0.6548(3) 0.38032(14) 0.0426(9) Uani 1 1 d . . . . .
H14 H -0.0944 0.6569 0.4019 0.051 Uiso 1 1 calc R U . . .
C15 C 0.0218(2) 0.5801(2) 0.38562(14) 0.0388(8) Uani 1 1 d . . . . .
C16 C 0.0915(2) 0.5773(2) 0.35303(13) 0.0345(8) Uani 1 1 d . . . . .
H16 H 0.1389 0.5282 0.3557 0.041 Uiso 1 1 calc R U . . .
C17 C 0.0194(3) 0.5050(3) 0.42568(17) 0.0562(10) Uani 1 1 d . . . . .
H17A H -0.0341 0.5193 0.4444 0.084 Uiso 1 1 calc R U . . .
H17B H 0.0071 0.4394 0.4063 0.084 Uiso 1 1 calc R U . . .
H17C H 0.0839 0.5086 0.4518 0.084 Uiso 1 1 calc R U . . .
C18 C -0.1258(3) 0.8091(3) 0.34202(16) 0.0535(10) Uani 1 1 d . . . . .
C19 C -0.1956(4) 0.8012(4) 0.3818(2) 0.0857(17) Uani 1 1 d . . . . .
H19A H -0.2421 0.8540 0.3785 0.129 Uiso 1 1 calc R U . . .
H19B H -0.2335 0.7384 0.3731 0.129 Uiso 1 1 calc R U . . .
H19C H -0.1548 0.8061 0.4185 0.129 Uiso 1 1 calc R U . . .
C20 C -0.1940(3) 0.8037(4) 0.28434(18) 0.0683(13) Uani 1 1 d . . . . .
H20A H -0.2416 0.8555 0.2830 0.102 Uiso 1 1 calc R U . . .
H20B H -0.1525 0.8118 0.2587 0.102 Uiso 1 1 calc R U . . .
H20C H -0.2308 0.7404 0.2751 0.102 Uiso 1 1 calc R U . . .
C21 C -0.0674(4) 0.9116(3) 0.35675(19) 0.0733(13) Uani 1 1 d . . . . .
H21A H -0.1155 0.9630 0.3549 0.110 Uiso 1 1 calc R U . . .
H21B H -0.0252 0.9157 0.3931 0.110 Uiso 1 1 calc R U . . .
H21C H -0.0253 0.9197 0.3314 0.110 Uiso 1 1 calc R U . . .
C22 C 0.0403(2) 0.5615(2) 0.20235(13) 0.0294(7) Uani 1 1 d . . . . .
H22A H 0.0126 0.5633 0.1636 0.035 Uiso 1 1 calc R U . . .
H22B H -0.0144 0.5762 0.2207 0.035 Uiso 1 1 calc R U . . .
C23 C 0.0707(2) 0.4566(2) 0.21089(14) 0.0361(8) Uani 1 1 d . . . . .
H23A H 0.0925 0.4514 0.2497 0.043 Uiso 1 1 calc R U . . .
H23B H 0.1278 0.4414 0.1944 0.043 Uiso 1 1 calc R U . . .
C24 C -0.0181(3) 0.3821(2) 0.18560(15) 0.0416(8) Uani 1 1 d . . . . .
H24A H -0.0336 0.3820 0.1462 0.050 Uiso 1 1 calc R U . . .
H24B H 0.0029 0.3163 0.1936 0.050 Uiso 1 1 calc R U . . .
C25 C -0.0981(2) 0.3927(3) 0.26256(13) 0.0392(8) Uani 1 1 d . . . . .
H25A H -0.0438 0.4390 0.2836 0.047 Uiso 1 1 calc R U . . .
H25B H -0.0783 0.3261 0.2695 0.047 Uiso 1 1 calc R U . . .
C26 C -0.1950(2) 0.4131(3) 0.28098(14) 0.0413(8) Uani 1 1 d . . . . .
H26A H -0.1843 0.4061 0.3196 0.050 Uiso 1 1 calc R U . . .
H26B H -0.2132 0.4808 0.2758 0.050 Uiso 1 1 calc R U . . .
C27 C 0.7012(2) 1.3197(2) 0.39885(13) 0.0346(8) Uani 1 1 d . . . . .
C28 C 0.7386(2) 1.2247(2) 0.39488(13) 0.0360(8) Uani 1 1 d . . . . .
C29 C 0.7737(3) 1.1780(3) 0.44137(15) 0.0492(10) Uani 1 1 d . . . . .
H29 H 0.7960 1.1137 0.4379 0.059 Uiso 1 1 calc R U . . .
C30 C 0.7758(3) 1.2259(3) 0.49265(15) 0.0545(10) Uani 1 1 d . . . . .
C31 C 0.8141(4) 1.1762(3) 0.54402(18) 0.0851(16) Uani 1 1 d . . . . .
H31A H 0.8339 1.1105 0.5342 0.128 Uiso 1 1 calc R U . . .
H31B H 0.8719 1.2143 0.5670 0.128 Uiso 1 1 calc R U . . .
H31C H 0.7606 1.1724 0.5633 0.128 Uiso 1 1 calc R U . . .
C32 C 0.7427(3) 1.3216(3) 0.49602(15) 0.0509(10) Uani 1 1 d . . . . .
H32 H 0.7458 1.3544 0.5306 0.061 Uiso 1 1 calc R U . . .
C33 C 0.7050(2) 1.3720(3) 0.45110(14) 0.0389(8) Uani 1 1 d . . . . .
C34 C 0.6695(2) 1.4777(3) 0.45714(14) 0.0437(9) Uani 1 1 d . . . . .
C35 C 0.7312(3) 1.5470(3) 0.43164(16) 0.0506(9) Uani 1 1 d . . . . .
H35A H 0.7078 1.6131 0.4358 0.076 Uiso 1 1 calc R U . . .
H35B H 0.8022 1.5469 0.4496 0.076 Uiso 1 1 calc R U . . .
H35C H 0.7224 1.5246 0.3935 0.076 Uiso 1 1 calc R U . . .
C36 C 0.6839(3) 1.5193(3) 0.51791(16) 0.0579(11) Uani 1 1 d . . . . .
H36A H 0.6460 1.4774 0.5354 0.087 Uiso 1 1 calc R U . . .
H36B H 0.7551 1.5212 0.5358 0.087 Uiso 1 1 calc R U . . .
H36C H 0.6596 1.5853 0.5203 0.087 Uiso 1 1 calc R U . . .
C37 C 0.5558(3) 1.4785(3) 0.42997(17) 0.0600(11) Uani 1 1 d . . . . .
H37A H 0.5178 1.4347 0.4463 0.090 Uiso 1 1 calc R U . . .
H37B H 0.5330 1.5447 0.4349 0.090 Uiso 1 1 calc R U . . .
H37C H 0.5453 1.4568 0.3916 0.090 Uiso 1 1 calc R U . . .
C38 C 0.7437(2) 1.1767(2) 0.33925(14) 0.0376(8) Uani 1 1 d . . . . .
H38A H 0.7896 1.2169 0.3248 0.045 Uiso 1 1 calc R U . . .
H38B H 0.7723 1.1121 0.3429 0.045 Uiso 1 1 calc R U . . .
C39 C 0.6629(2) 1.1136(2) 0.24765(13) 0.0349(8) Uani 1 1 d . . . . .
H39A H 0.6994 1.0541 0.2556 0.042 Uiso 1 1 calc R U . . .
H39B H 0.7067 1.1575 0.2339 0.042 Uiso 1 1 calc R U . . .
C40 C 0.5672(2) 1.0858(2) 0.20406(12) 0.0314(7) Uani 1 1 d . . . . .
C41 C 0.5009(2) 1.1591(2) 0.18786(13) 0.0316(7) Uani 1 1 d . . . . .
C42 C 0.4108(2) 1.1356(2) 0.14580(13) 0.0343(8) Uani 1 1 d . . . . .
C43 C 0.3931(3) 1.0351(2) 0.12444(13) 0.0381(8) Uani 1 1 d . . . . .
H43 H 0.3335 1.0174 0.0978 0.046 Uiso 1 1 calc R U . . .
C44 C 0.4579(3) 0.9609(2) 0.14008(13) 0.0393(8) Uani 1 1 d . . . . .
C45 C 0.4339(3) 0.8537(3) 0.11649(15) 0.0520(10) Uani 1 1 d . . . . .
H45A H 0.4883 0.8139 0.1326 0.078 Uiso 1 1 calc R U . . .
H45B H 0.3711 0.8310 0.1242 0.078 Uiso 1 1 calc R U . . .
H45C H 0.4270 0.8480 0.0776 0.078 Uiso 1 1 calc R U . . .
C46 C 0.5464(3) 0.9876(2) 0.17994(13) 0.0375(8) Uani 1 1 d . . . . .
H46 H 0.5926 0.9396 0.1908 0.045 Uiso 1 1 calc R U . . .
C47 C 0.3416(2) 1.2166(2) 0.12363(14) 0.0396(8) Uani 1 1 d . . . . .
C48 C 0.2957(3) 1.2693(3) 0.16816(15) 0.0505(10) Uani 1 1 d . . . . .
H48A H 0.2526 1.3199 0.1533 0.076 Uiso 1 1 calc R U . . .
H48B H 0.2561 1.2222 0.1816 0.076 Uiso 1 1 calc R U . . .
H48C H 0.3497 1.2992 0.1976 0.076 Uiso 1 1 calc R U . . .
C49 C 0.2510(3) 1.1749(3) 0.07659(16) 0.0553(10) Uani 1 1 d . . . . .
H49A H 0.2098 1.2283 0.0640 0.083 Uiso 1 1 calc R U . . .
H49B H 0.2766 1.1427 0.0470 0.083 Uiso 1 1 calc R U . . .
H49C H 0.2104 1.1279 0.0895 0.083 Uiso 1 1 calc R U . . .
C50 C 0.4035(3) 1.2912(3) 0.10063(16) 0.0560(10) Uani 1 1 d . . . . .
H50A H 0.3602 1.3423 0.0866 0.084 Uiso 1 1 calc R U . . .
H50B H 0.4593 1.3205 0.1292 0.084 Uiso 1 1 calc R U . . .
H50C H 0.4297 1.2575 0.0717 0.084 Uiso 1 1 calc R U . . .
C51 C 0.5665(2) 1.1049(2) 0.31916(13) 0.0316(7) Uani 1 1 d . . . . .
H51A H 0.5019 1.1025 0.2925 0.038 Uiso 1 1 calc R U . . .
H51B H 0.5566 1.1405 0.3528 0.038 Uiso 1 1 calc R U . . .
C52 C 0.5912(2) 0.9991(2) 0.32996(14) 0.0390(8) Uani 1 1 d . . . . .
H52A H 0.6563 0.9998 0.3561 0.047 Uiso 1 1 calc R U . . .
H52B H 0.5976 0.9612 0.2962 0.047 Uiso 1 1 calc R U . . .
C53 C 0.5091(2) 0.9485(2) 0.35204(14) 0.0401(8) Uani 1 1 d . . . . .
H53A H 0.5256 0.8798 0.3553 0.048 Uiso 1 1 calc R U . . .
H53B H 0.5106 0.9805 0.3884 0.048 Uiso 1 1 calc R U . . .
C54 C 0.3307(3) 0.9095(3) 0.34427(14) 0.0439(9) Uani 1 1 d . . . . .
H54A H 0.3362 0.9462 0.3800 0.053 Uiso 1 1 calc R U . . .
H54B H 0.3450 0.8410 0.3495 0.053 Uiso 1 1 calc R U . . .
C55 C 0.2236(3) 0.9139(3) 0.31045(14) 0.0432(9) Uani 1 1 d . . . . .
H55A H 0.1756 0.8854 0.3287 0.052 Uiso 1 1 calc R U . . .
H55B H 0.2077 0.9826 0.3068 0.052 Uiso 1 1 calc R U . . .
C56 C 0.2854(2) 0.9047(3) 0.23082(13) 0.0387(8) Uani 1 1 d . . . . .
H56A H 0.2702 0.9736 0.2273 0.046 Uiso 1 1 calc R U . . .
H56B H 0.2789 0.8705 0.1944 0.046 Uiso 1 1 calc R U . . .
C57 C 0.3930(2) 0.8990(3) 0.26382(13) 0.0380(8) Uani 1 1 d . . . . .
H57A H 0.4086 0.8300 0.2664 0.046 Uiso 1 1 calc R U . . .
H57B H 0.4404 0.9283 0.2455 0.046 Uiso 1 1 calc R U . . .
C58 C 0.3814(3) 1.2957(3) 0.33364(17) 0.0501(10) Uani 1 1 d . . . . .
H58 H 0.4109 1.2968 0.3729 0.060 Uiso 1 1 calc R U . . .
C59 C 0.3149(3) 1.2030(3) 0.3157(2) 0.0727(13) Uani 1 1 d . . . . .
H59A H 0.2458 1.2200 0.3015 0.109 Uiso 1 1 calc R U . . .
H59B H 0.3173 1.1663 0.3464 0.109 Uiso 1 1 calc R U . . .
H59C H 0.3387 1.1632 0.2878 0.109 Uiso 1 1 calc DR U . . .
C60 C 0.3210(3) 1.3870(3) 0.32595(19) 0.0622(11) Uani 1 1 d . . . . .
H60A H 0.2656 1.3841 0.3439 0.093 Uiso 1 1 calc R U . . .
H60B H 0.3646 1.4449 0.3414 0.093 Uiso 1 1 calc R U . . .
H60C H 0.2944 1.3903 0.2876 0.093 Uiso 1 1 calc R U . . .
C61 C 0.500(3) 1.538(3) 0.2560(5) 0.086(15) Uani 0.279(11) 1 d D . P C 1
H61 H 0.4352 1.5382 0.2676 0.104 Uiso 0.279(11) 1 calc R U P C 1
C62 C 0.578(2) 1.6192(13) 0.2885(10) 0.091(3) Uani 0.279(11) 1 d D . P C 1
H62A H 0.5482 1.6829 0.2857 0.137 Uiso 0.279(11) 1 calc R U P C 1
H62B H 0.5956 1.6074 0.3261 0.137 Uiso 0.279(11) 1 calc R U P C 1
H62C H 0.6376 1.6182 0.2740 0.137 Uiso 0.279(11) 1 calc R U P C 1
C61' C 0.4875(9) 1.5206(8) 0.2506(3) 0.047(3) Uani 0.721(11) 1 d D . P C 2
H61' H 0.4190 1.4910 0.2474 0.056 Uiso 0.721(11) 1 calc R U P C 2
C62' C 0.5021(8) 1.6063(5) 0.2962(3) 0.091(3) Uani 0.721(11) 1 d D . P C 2
H62D H 0.5614 1.6468 0.2959 0.137 Uiso 0.721(11) 1 calc R U P C 2
H62E H 0.5112 1.5804 0.3308 0.137 Uiso 0.721(11) 1 calc R U P C 2
H62F H 0.4430 1.6455 0.2907 0.137 Uiso 0.721(11) 1 calc R U P C 2
C63 C 0.4877(4) 1.5538(4) 0.19617(19) 0.0824(15) Uani 1 1 d D . . . .
H63A H 0.4526 1.6135 0.1891 0.124 Uiso 1 1 calc R U . C 1
H63B H 0.5539 1.5593 0.1881 0.124 Uiso 1 1 calc R U . C 1
H63C H 0.4489 1.4982 0.1735 0.124 Uiso 1 1 calc R U . C 1
C64 C -0.2919(3) 0.3572(3) 0.19300(14) 0.0438(9) Uani 1 1 d . . . . .
H64A H -0.3110 0.4245 0.1874 0.053 Uiso 1 1 calc R U . . .
H64B H -0.3469 0.3120 0.1717 0.053 Uiso 1 1 calc R U . . .
C65 C -0.1959(3) 0.3371(3) 0.17396(14) 0.0435(9) Uani 1 1 d . . . . .
H65A H -0.1794 0.2685 0.1776 0.052 Uiso 1 1 calc R U . . .
H65B H -0.2073 0.3462 0.1356 0.052 Uiso 1 1 calc R U . . .
C66 C 0.1806(2) 0.5436(2) 0.09560(14) 0.0372(8) Uani 1 1 d . . . . .
H66 H 0.2087 0.4874 0.1098 0.045 Uiso 1 1 calc R U . . .
C67 C 0.1507(3) 0.5438(2) 0.03978(14) 0.0411(8) Uani 1 1 d . . . . .
C68 C 0.1593(3) 0.4537(3) 0.00033(16) 0.0576(10) Uani 1 1 d . . . . .
H68A H 0.1347 0.4686 -0.0365 0.086 Uiso 1 1 calc R U . . .
H68B H 0.2295 0.4368 0.0057 0.086 Uiso 1 1 calc R U . . .
H68C H 0.1191 0.3988 0.0068 0.086 Uiso 1 1 calc R U . . .
C69 C 0.1132(2) 0.6306(3) 0.02015(14) 0.0397(8) Uani 1 1 d . . . . .
H69 H 0.0951 0.6318 -0.0175 0.048 Uiso 1 1 calc R U . . .
C70 C 0.1011(2) 0.7162(2) 0.05353(13) 0.0327(7) Uani 1 1 d . . . . .
C71 C 0.0638(2) 0.8120(2) 0.02905(13) 0.0376(8) Uani 1 1 d . . . . .
C72 C 0.0429(3) 0.8000(3) -0.03357(14) 0.0496(9) Uani 1 1 d . . . . .
H72A H 0.1038 0.7805 -0.0448 0.074 Uiso 1 1 calc R U . . .
H72B H -0.0108 0.7499 -0.0483 0.074 Uiso 1 1 calc R U . . .
H72C H 0.0227 0.8619 -0.0468 0.074 Uiso 1 1 calc R U . . .
C73 C 0.1478(3) 0.8955(3) 0.05033(15) 0.0497(9) Uani 1 1 d . . . . .
H73A H 0.2094 0.8760 0.0400 0.075 Uiso 1 1 calc R U . . .
H73B H 0.1257 0.9551 0.0348 0.075 Uiso 1 1 calc R U . . .
H73C H 0.1603 0.9074 0.0894 0.075 Uiso 1 1 calc R U . . .
C74 C -0.0348(3) 0.8430(3) 0.04552(14) 0.0446(9) Uani 1 1 d . . . . .
H74A H -0.0235 0.8510 0.0846 0.067 Uiso 1 1 calc R U . . .
H74B H -0.0547 0.9047 0.0318 0.067 Uiso 1 1 calc R U . . .
H74C H -0.0881 0.7927 0.0304 0.067 Uiso 1 1 calc R U . . .

loop_
_atom_site_aniso_label
_atom_site_aniso_U_11
_atom_site_aniso_U_22
_atom_site_aniso_U_33
_atom_site_aniso_U_23
_atom_site_aniso_U_13
_atom_site_aniso_U_12
Ti1 0.0283(3) 0.0246(3) 0.0378(3) 0.0051(2) 0.0071(3) -0.0004(2)
Ti2 0.0252(3) 0.0293(3) 0.0421(4) 0.0050(3) 0.0046(3) -0.0013(2)
O1 0.0317(12) 0.0352(12) 0.0360(13) -0.0008(10) 0.0103(10) -0.0091(10)
O2 0.0271(12) 0.0395(13) 0.0561(15) 0.0081(11) 0.0009(11) -0.0028(10)
O3 0.0346(12) 0.0274(12) 0.0315(12) 0.0024(9) 0.0041(9) -0.0027(9)
O4 0.0325(12) 0.0256(11) 0.0415(13) 0.0051(10) 0.0114(10) 0.0020(9)
O5 0.0276(12) 0.0397(13) 0.0382(13) 0.0034(10) 0.0039(10) -0.0095(10)
O6 0.0332(12) 0.0361(13) 0.0383(13) 0.0029(10) 0.0068(10) -0.0006(10)
O7 0.0271(11) 0.0320(13) 0.0427(13) 0.0043(10) 0.0005(10) -0.0033(9)
O8 0.0293(12) 0.0385(13) 0.0701(17) 0.0081(12) 0.0158(12) 0.0029(10)
O9 0.0407(14) 0.0338(13) 0.0551(15) 0.0038(11) 0.0002(11) 0.0007(11)
O10 0.0524(15) 0.0325(13) 0.0515(15) 0.0110(11) 0.0175(12) 0.0066(11)
N1 0.0247(13) 0.0273(14) 0.0316(14) 0.0066(11) 0.0061(11) -0.0030(11)
N2 0.0341(15) 0.0244(14) 0.0441(17) -0.0002(12) 0.0112(13) -0.0049(11)
N4 0.0216(13) 0.0323(14) 0.0340(15) -0.0005(12) 0.0027(11) -0.0035(11)
N3 0.0335(15) 0.0290(14) 0.0364(16) 0.0046(12) 0.0047(12) -0.0056(11)
C1 0.060(3) 0.035(2) 0.110(4) 0.024(2) 0.017(3) 0.0132(19)
C2 0.096(9) 0.059(5) 0.122(10) 0.029(5) 0.064(7) 0.036(6)
C2' 0.096(9) 0.059(5) 0.122(10) 0.029(5) 0.064(7) 0.036(6)
C3 0.142(5) 0.045(3) 0.106(4) 0.030(3) 0.068(4) 0.012(3)
C4 0.0323(19) 0.046(2) 0.058(2) 0.0024(18) -0.0004(17) -0.0051(16)
C5 0.038(2) 0.061(3) 0.088(3) 0.016(2) -0.002(2) 0.0064(19)
C6 0.038(2) 0.061(3) 0.102(4) 0.016(2) 0.002(2) -0.012(2)
C7 0.0212(15) 0.0274(17) 0.0354(18) -0.0035(14) 0.0057(13) -0.0069(13)
C8 0.0252(16) 0.0321(18) 0.0375(19) 0.0037(15) 0.0106(14) -0.0023(13)
C9 0.0254(16) 0.0270(17) 0.0415(19) 0.0085(14) 0.0075(14) 0.0001(13)
C10 0.0264(16) 0.0266(17) 0.0403(19) 0.0055(14) 0.0041(14) 0.0017(13)
C11 0.0260(16) 0.0312(18) 0.0315(18) 0.0003(14) 0.0052(14) -0.0030(14)
C12 0.0299(17) 0.0265(17) 0.0334(18) 0.0045(14) 0.0069(14) -0.0025(14)
C13 0.0359(19) 0.0380(19) 0.041(2) 0.0088(16) 0.0132(16) 0.0059(15)
C14 0.041(2) 0.050(2) 0.042(2) 0.0078(17) 0.0195(16) 0.0027(17)
C15 0.0346(18) 0.041(2) 0.043(2) 0.0107(16) 0.0093(16) 0.0018(16)
C16 0.0287(17) 0.0337(18) 0.0397(19) 0.0073(15) 0.0033(15) 0.0033(14)
C17 0.051(2) 0.061(3) 0.068(3) 0.032(2) 0.025(2) 0.0136(19)
C18 0.057(2) 0.053(2) 0.063(3) 0.024(2) 0.031(2) 0.0217(19)
C19 0.095(4) 0.092(4) 0.104(4) 0.051(3) 0.070(3) 0.059(3)
C20 0.045(2) 0.088(3) 0.082(3) 0.038(3) 0.021(2) 0.031(2)
C21 0.100(4) 0.050(3) 0.081(3) 0.011(2) 0.039(3) 0.031(2)
C22 0.0233(16) 0.0291(17) 0.0361(18) 0.0039(14) 0.0077(13) -0.0005(13)
C23 0.0311(18) 0.0280(17) 0.053(2) 0.0029(15) 0.0180(16) -0.0021(14)
C24 0.044(2) 0.0291(18) 0.055(2) -0.0027(16) 0.0227(17) -0.0036(15)
C25 0.0319(18) 0.039(2) 0.044(2) -0.0004(16) 0.0069(15) -0.0127(15)
C26 0.0350(19) 0.043(2) 0.043(2) -0.0058(16) 0.0092(16) -0.0139(15)
C27 0.0232(16) 0.042(2) 0.037(2) 0.0091(16) 0.0034(14) -0.0066(14)
C28 0.0254(17) 0.0363(19) 0.041(2) 0.0032(15) -0.0017(14) -0.0070(14)
C29 0.043(2) 0.043(2) 0.053(2) 0.0084(18) -0.0075(18) -0.0075(17)
C30 0.061(3) 0.051(3) 0.042(2) 0.0096(19) -0.0071(19) -0.014(2)
C31 0.125(4) 0.065(3) 0.051(3) 0.018(2) -0.012(3) -0.014(3)
C32 0.054(2) 0.055(3) 0.039(2) 0.0007(18) 0.0051(18) -0.0152(19)
C33 0.0269(17) 0.049(2) 0.039(2) 0.0006(17) 0.0077(15) -0.0089(15)
C34 0.0336(19) 0.052(2) 0.045(2) -0.0057(17) 0.0145(16) -0.0043(16)
C35 0.049(2) 0.044(2) 0.059(2) -0.0028(18) 0.0179(19) -0.0036(17)
C36 0.051(2) 0.067(3) 0.053(2) -0.009(2) 0.0159(19) -0.005(2)
C37 0.041(2) 0.070(3) 0.065(3) -0.012(2) 0.0104(19) 0.0047(19)
C38 0.0235(17) 0.0345(19) 0.050(2) 0.0050(16) -0.0007(15) -0.0010(14)
C39 0.0295(17) 0.0318(18) 0.044(2) 0.0049(15) 0.0097(15) 0.0027(14)
C40 0.0266(17) 0.0371(19) 0.0316(18) 0.0036(15) 0.0091(14) 0.0004(14)
C41 0.0302(17) 0.0285(18) 0.0371(19) 0.0034(14) 0.0107(14) -0.0060(14)
C42 0.0292(17) 0.0369(19) 0.0372(19) 0.0037(15) 0.0093(15) -0.0049(14)
C43 0.0370(19) 0.042(2) 0.0326(19) -0.0001(15) 0.0066(15) -0.0087(16)
C44 0.050(2) 0.0332(19) 0.0349(19) -0.0025(15) 0.0134(17) -0.0043(16)
C45 0.063(2) 0.042(2) 0.046(2) -0.0062(17) 0.0082(19) -0.0047(18)
C46 0.041(2) 0.0363(19) 0.0362(19) 0.0008(15) 0.0136(16) 0.0026(15)
C47 0.0305(18) 0.040(2) 0.043(2) 0.0041(16) -0.0021(15) -0.0040(15)
C48 0.037(2) 0.050(2) 0.058(2) -0.0017(19) -0.0016(18) 0.0067(17)
C49 0.046(2) 0.056(2) 0.053(2) 0.0040(19) -0.0094(18) -0.0006(18)
C50 0.048(2) 0.057(2) 0.061(3) 0.022(2) 0.0016(19) -0.0023(19)
C51 0.0243(16) 0.0316(18) 0.0367(18) 0.0016(14) 0.0037(14) -0.0012(13)
C52 0.0306(18) 0.0358(19) 0.046(2) 0.0038(16) 0.0003(15) -0.0025(15)
C53 0.0384(19) 0.0342(19) 0.044(2) 0.0088(16) 0.0015(16) -0.0038(15)
C54 0.045(2) 0.046(2) 0.038(2) -0.0031(16) 0.0112(17) -0.0168(17)
C55 0.039(2) 0.049(2) 0.041(2) -0.0127(17) 0.0173(16) -0.0108(16)
C56 0.0368(19) 0.043(2) 0.0345(19) 0.0048(15) 0.0053(15) -0.0113(15)
C57 0.0356(19) 0.041(2) 0.037(2) 0.0032(15) 0.0103(15) -0.0052(15)
C58 0.034(2) 0.055(2) 0.067(3) 0.0134(19) 0.0197(18) 0.0043(17)
C59 0.052(3) 0.061(3) 0.110(4) 0.010(3) 0.030(3) -0.009(2)
C60 0.041(2) 0.065(3) 0.085(3) 0.013(2) 0.022(2) 0.012(2)
C61 0.11(3) 0.021(13) 0.13(3) 0.030(16) 0.01(2) 0.011(12)
C62 0.120(8) 0.044(4) 0.101(5) -0.003(3) 0.009(6) 0.028(5)
C61' 0.039(4) 0.037(6) 0.066(6) 0.012(4) 0.012(4) 0.014(4)
C62' 0.120(8) 0.044(4) 0.101(5) -0.003(3) 0.009(6) 0.028(5)
C63 0.094(4) 0.071(3) 0.090(4) 0.042(3) 0.021(3) 0.025(3)
C64 0.0347(19) 0.055(2) 0.038(2) 0.0105(17) 0.0014(16) -0.0116(16)
C65 0.045(2) 0.043(2) 0.041(2) 0.0016(16) 0.0086(16) -0.0187(17)
C66 0.0347(18) 0.0305(18) 0.050(2) 0.0041(16) 0.0170(16) 0.0005(14)
C67 0.0390(19) 0.038(2) 0.047(2) -0.0042(16) 0.0164(16) -0.0028(16)
C68 0.068(3) 0.047(2) 0.054(2) -0.0126(19) 0.017(2) -0.002(2)
C69 0.0360(19) 0.046(2) 0.0348(19) -0.0015(16) 0.0077(15) -0.0035(16)
C70 0.0258(16) 0.0346(18) 0.0347(19) -0.0015(15) 0.0040(14) -0.0067(14)
C71 0.0356(18) 0.0393(19) 0.0332(19) 0.0020(15) -0.0001(15) -0.0054(15)
C72 0.055(2) 0.056(2) 0.036(2) 0.0085(17) 0.0034(17) -0.0003(18)
C73 0.060(2) 0.039(2) 0.045(2) 0.0090(17) 0.0011(18) -0.0112(18)
C74 0.047(2) 0.044(2) 0.039(2) 0.0052(16) 0.0016(16) 0.0052(17)

loop_
_atom_type_symbol
_atom_type_description
_atom_type_scat_dispersion_real
_atom_type_scat_dispersion_imag
_atom_type_scat_source
C C 0.0033 0.0016 'International Tables Vol C Tables 4.2.6.8 and 6.1.1.4'
H H 0.0000 0.0000 'International Tables Vol C Tables 4.2.6.8 and 6.1.1.4'
O O 0.0106 0.0060 'International Tables Vol C Tables 4.2.6.8 and 6.1.1.4'
N N 0.0061 0.0033 'International Tables Vol C Tables 4.2.6.8 and 6.1.1.4'
Ti Ti 0.2776 0.4457 'International Tables Vol C Tables 4.2.6.8 and 6.1.1.4'

loop_
_geom_angle_atom_site_label_1
_geom_angle_atom_site_label_2
_geom_angle_atom_site_label_3
_geom_angle
_geom_angle_site_symmetry_1
_geom_angle_site_symmetry_3
O2 Ti1 O10 103.20(11) . .
O2 Ti1 O4 97.55(10) . .
O10 Ti1 O4 96.46(10) . .
O2 Ti1 O3 97.47(10) . .
O10 Ti1 O3 96.59(10) . .
O4 Ti1 O3 157.28(9) . .
O2 Ti1 O1 174.25(9) . .
O10 Ti1 O1 82.55(9) . .
O4 Ti1 O1 81.60(8) . .
O3 Ti1 O1 81.74(8) . .
O2 Ti1 N1 92.90(9) . .
O10 Ti1 N1 163.86(10) . .
O4 Ti1 N1 80.13(8) . .
O3 Ti1 N1 82.18(8) . .
O1 Ti1 N1 81.35(8) . .
O8 Ti2 O9 102.38(11) . .
O8 Ti2 O6 97.57(10) . .
O9 Ti2 O6 97.45(10) . .
O8 Ti2 O7 95.98(10) . .
O9 Ti2 O7 97.28(10) . .
O6 Ti2 O7 157.34(9) . .
O8 Ti2 O5 175.76(9) . 1_665
O9 Ti2 O5 81.67(9) . 1_665
O6 Ti2 O5 83.05(8) . 1_665
O7 Ti2 O5 82.16(8) . 1_665
O8 Ti2 N4 93.77(9) . .
O9 Ti2 N4 163.83(10) . .
O6 Ti2 N4 80.95(9) . .
O7 Ti2 N4 80.10(9) . .
O5 Ti2 N4 82.17(8) 1_665 .
C56 O1 C55 108.0(2) . .
C56 O1 Ti1 121.28(17) . .
C55 O1 Ti1 118.91(17) . .
C4 O2 Ti1 165.0(2) . .
C7 O3 Ti1 132.66(18) . .
C12 O4 Ti1 141.60(19) . .
C64 O5 C26 108.4(2) . .
C64 O5 Ti2 116.86(17) . 1_445
C26 O5 Ti2 119.69(18) . 1_445
C27 O6 Ti2 138.0(2) . .
C41 O7 Ti2 140.2(2) . .
C58 O8 Ti2 168.9(2) . .
C61' O9 Ti2 148.4(5) . .
C61 O9 Ti2 156.2(12) . .
C1 O10 Ti1 158.2(3) . .
C9 N1 C22 110.6(2) . .
C9 N1 C10 106.9(2) . .
C22 N1 C10 110.0(2) . .
C9 N1 Ti1 110.04(17) . .
C22 N1 Ti1 109.00(16) . .
C10 N1 Ti1 110.25(17) . .
C24 N2 C25 113.2(3) . .
C24 N2 C65 111.5(3) . .
C25 N2 C65 108.7(2) . .
C24 N2 H2 107.7 . .
C25 N2 H2 107.7 . .
C65 N2 H2 107.7 . .
C51 N4 C38 112.1(2) . .
C51 N4 C39 111.5(2) . .
C38 N4 C39 105.4(2) . .
C51 N4 Ti2 107.92(17) . .
C38 N4 Ti2 110.27(18) . .
C39 N4 Ti2 109.59(18) . .
C57 N3 C54 108.9(2) . .
C57 N3 C53 113.4(3) . .
C54 N3 C53 111.1(2) . .
C57 N3 H3 107.7 . .
C54 N3 H3 107.7 . .
C53 N3 H3 107.7 . .
O10 C1 C2' 112.5(5) . .
O10 C1 C3 112.4(4) . .
C2' C1 C3 118.6(6) . .
O10 C1 C2 101.5(9) . .
C3 C1 C2 101.3(11) . .
O10 C1 H1 113.5 . .
C3 C1 H1 113.5 . .
C2 C1 H1 113.5 . .
C1 C2 H2A 109.5 . .
C1 C2 H2B 109.5 . .
H2A C2 H2B 109.5 . .
C1 C2 H2C 109.5 . .
H2A C2 H2C 109.5 . .
H2B C2 H2C 109.5 . .
C1 C2' H2'1 109.5 . .
C1 C2' H2'2 109.5 . .
H2'1 C2' H2'2 109.5 . .
C1 C2' H2'3 109.5 . .
H2'1 C2' H2'3 109.5 . .
H2'2 C2' H2'3 109.5 . .
C1 C3 H3A 109.5 . .
C1 C3 H3B 109.5 . .
H3A C3 H3B 109.5 . .
C1 C3 H3C 109.5 . .
H3A C3 H3C 109.5 . .
H3B C3 H3C 109.5 . .
O2 C4 C5 109.7(3) . .
O2 C4 C6 109.9(3) . .
C5 C4 C6 112.2(3) . .
O2 C4 H4 108.3 . .
C5 C4 H4 108.3 . .
C6 C4 H4 108.3 . .
C4 C5 H5A 109.5 . .
C4 C5 H5B 109.5 . .
H5A C5 H5B 109.5 . .
C4 C5 H5C 109.5 . .
H5A C5 H5C 109.5 . .
H5B C5 H5C 109.5 . .
C4 C6 H6A 109.5 . .
C4 C6 H6B 109.5 . .
H6A C6 H6B 109.5 . .
C4 C6 H6C 109.5 . .
H6A C6 H6C 109.5 . .
H6B C6 H6C 109.5 . .
O3 C7 C8 117.7(3) . .
O3 C7 C70 122.0(3) . .
C8 C7 C70 120.3(3) . .
C66 C8 C7 120.2(3) . .
C66 C8 C9 121.6(3) . .
C7 C8 C9 118.1(3) . .
N1 C9 C8 113.4(2) . .
N1 C9 H9A 108.9 . .
C8 C9 H9A 108.9 . .
N1 C9 H9B 108.9 . .
C8 C9 H9B 108.9 . .
H9A C9 H9B 107.7 . .
N1 C10 C11 113.6(2) . .
N1 C10 H10A 108.8 . .
C11 C10 H10A 108.8 . .
N1 C10 H10B 108.8 . .
C11 C10 H10B 108.8 . .
H10A C10 H10B 107.7 . .
C16 C11 C12 120.3(3) . .
C16 C11 C10 120.4(3) . .
C12 C11 C10 119.2(3) . .
O4 C12 C11 118.8(3) . .
O4 C12 C13 120.8(3) . .
C11 C12 C13 120.4(3) . .
C14 C13 C12 116.3(3) . .
C14 C13 C18 121.9(3) . .
C12 C13 C18 121.8(3) . .
C15 C14 C13 124.5(3) . .
C15 C14 H14 117.7 . .
C13 C14 H14 117.7 . .
C16 C15 C14 117.2(3) . .
C16 C15 C17 122.1(3) . .
C14 C15 C17 120.8(3) . .
C15 C16 C11 121.3(3) . .
C15 C16 H16 119.3 . .
C11 C16 H16 119.3 . .
C15 C17 H17A 109.5 . .
C15 C17 H17B 109.5 . .
H17A C17 H17B 109.5 . .
C15 C17 H17C 109.5 . .
H17A C17 H17C 109.5 . .
H17B C17 H17C 109.5 . .
C13 C18 C20 110.2(3) . .
C13 C18 C19 112.4(3) . .
C20 C18 C19 107.6(4) . .
C13 C18 C21 109.6(3) . .
C20 C18 C21 109.2(3) . .
C19 C18 C21 107.8(4) . .
C18 C19 H19A 109.5 . .
C18 C19 H19B 109.5 . .
H19A C19 H19B 109.5 . .
C18 C19 H19C 109.5 . .
H19A C19 H19C 109.5 . .
H19B C19 H19C 109.5 . .
C18 C20 H20A 109.5 . .
C18 C20 H20B 109.5 . .
H20A C20 H20B 109.5 . .
C18 C20 H20C 109.5 . .
H20A C20 H20C 109.5 . .
H20B C20 H20C 109.5 . .
C18 C21 H21A 109.5 . .
C18 C21 H21B 109.5 . .
H21A C21 H21B 109.5 . .
C18 C21 H21C 109.5 . .
H21A C21 H21C 109.5 . .
H21B C21 H21C 109.5 . .
N1 C22 C23 117.5(2) . .
N1 C22 H22A 107.9 . .
C23 C22 H22A 107.9 . .
N1 C22 H22B 107.9 . .
C23 C22 H22B 107.9 . .
H22A C22 H22B 107.2 . .
C22 C23 C24 111.0(3) . .
C22 C23 H23A 109.4 . .
C24 C23 H23A 109.4 . .
C22 C23 H23B 109.4 . .
C24 C23 H23B 109.4 . .
H23A C23 H23B 108.0 . .
N2 C24 C23 114.0(3) . .
N2 C24 H24A 108.8 . .
C23 C24 H24A 108.8 . .
N2 C24 H24B 108.8 . .
C23 C24 H24B 108.8 . .
H24A C24 H24B 107.6 . .
N2 C25 C26 111.8(3) . .
N2 C25 H25A 109.3 . .
C26 C25 H25A 109.3 . .
N2 C25 H25B 109.3 . .
C26 C25 H25B 109.3 . .
H25A C25 H25B 107.9 . .
O5 C26 C25 110.4(3) . .
O5 C26 H26A 109.6 . .
C25 C26 H26A 109.6 . .
O5 C26 H26B 109.6 . .
C25 C26 H26B 109.6 . .
H26A C26 H26B 108.1 . .
O6 C27 C28 118.4(3) . .
O6 C27 C33 121.7(3) . .
C28 C27 C33 119.9(3) . .
C29 C28 C27 120.7(3) . .
C29 C28 C38 121.2(3) . .
C27 C28 C38 118.1(3) . .
C30 C29 C28 120.7(4) . .
C30 C29 H29 119.7 . .
C28 C29 H29 119.7 . .
C32 C30 C29 117.9(3) . .
C32 C30 C31 120.6(4) . .
C29 C30 C31 121.5(4) . .
C30 C31 H31A 109.5 . .
C30 C31 H31B 109.5 . .
H31A C31 H31B 109.5 . .
C30 C31 H31C 109.5 . .
H31A C31 H31C 109.5 . .
H31B C31 H31C 109.5 . .
C30 C32 C33 124.3(4) . .
C30 C32 H32 117.8 . .
C33 C32 H32 117.8 . .
C32 C33 C27 116.4(3) . .
C32 C33 C34 122.2(3) . .
C27 C33 C34 121.4(3) . .
C35 C34 C33 110.7(3) . .
C35 C34 C37 110.3(3) . .
C33 C34 C37 109.5(3) . .
C35 C34 C36 107.0(3) . .
C33 C34 C36 111.6(3) . .
C37 C34 C36 107.7(3) . .
C34 C35 H35A 109.5 . .
C34 C35 H35B 109.5 . .
H35A C35 H35B 109.5 . .
C34 C35 H35C 109.5 . .
H35A C35 H35C 109.5 . .
H35B C35 H35C 109.5 . .
C34 C36 H36A 109.5 . .
C34 C36 H36B 109.5 . .
H36A C36 H36B 109.5 . .
C34 C36 H36C 109.5 . .
H36A C36 H36C 109.5 . .
H36B C36 H36C 109.5 . .
C34 C37 H37A 109.5 . .
C34 C37 H37B 109.5 . .
H37A C37 H37B 109.5 . .
C34 C37 H37C 109.5 . .
H37A C37 H37C 109.5 . .
H37B C37 H37C 109.5 . .
N4 C38 C28 113.6(3) . .
N4 C38 H38A 108.8 . .
C28 C38 H38A 108.8 . .
N4 C38 H38B 108.8 . .
C28 C38 H38B 108.8 . .
H38A C38 H38B 107.7 . .
N4 C39 C40 112.9(2) . .
N4 C39 H39A 109.0 . .
C40 C39 H39A 109.0 . .
N4 C39 H39B 109.0 . .
C40 C39 H39B 109.0 . .
H39A C39 H39B 107.8 . .
C41 C40 C46 120.8(3) . .
C41 C40 C39 118.9(3) . .
C46 C40 C39 120.3(3) . .
O7 C41 C40 118.7(3) . .
O7 C41 C42 121.1(3) . .
C40 C41 C42 120.3(3) . .
C43 C42 C41 116.0(3) . .
C43 C42 C47 122.7(3) . .
C41 C42 C47 121.2(3) . .
C44 C43 C42 124.7(3) . .
C44 C43 H43 117.7 . .
C42 C43 H43 117.7 . .
C43 C44 C46 117.4(3) . .
C43 C44 C45 122.3(3) . .
C46 C44 C45 120.2(3) . .
C44 C45 H45A 109.5 . .
C44 C45 H45B 109.5 . .
H45A C45 H45B 109.5 . .
C44 C45 H45C 109.5 . .
H45A C45 H45C 109.5 . .
H45B C45 H45C 109.5 . .
C44 C46 C40 120.8(3) . .
C44 C46 H46 119.6 . .
C40 C46 H46 119.6 . .
C42 C47 C48 110.9(3) . .
C42 C47 C50 109.3(3) . .
C48 C47 C50 110.3(3) . .
C42 C47 C49 112.4(3) . .
C48 C47 C49 106.7(3) . .
C50 C47 C49 107.1(3) . .
C47 C48 H48A 109.5 . .
C47 C48 H48B 109.5 . .
H48A C48 H48B 109.5 . .
C47 C48 H48C 109.5 . .
H48A C48 H48C 109.5 . .
H48B C48 H48C 109.5 . .
C47 C49 H49A 109.5 . .
C47 C49 H49B 109.5 . .
H49A C49 H49B 109.5 . .
C47 C49 H49C 109.5 . .
H49A C49 H49C 109.5 . .
H49B C49 H49C 109.5 . .
C47 C50 H50A 109.5 . .
C47 C50 H50B 109.5 . .
H50A C50 H50B 109.5 . .
C47 C50 H50C 109.5 . .
H50A C50 H50C 109.5 . .
H50B C50 H50C 109.5 . .
N4 C51 C52 117.6(2) . .
N4 C51 H51A 107.9 . .
C52 C51 H51A 107.9 . .
N4 C51 H51B 107.9 . .
C52 C51 H51B 107.9 . .
H51A C51 H51B 107.2 . .
C51 C52 C53 112.1(3) . .
C51 C52 H52A 109.2 . .
C53 C52 H52A 109.2 . .
C51 C52 H52B 109.2 . .
C53 C52 H52B 109.2 . .
H52A C52 H52B 107.9 . .
N3 C53 C52 114.2(3) . .
N3 C53 H53A 108.7 . .
C52 C53 H53A 108.7 . .
N3 C53 H53B 108.7 . .
C52 C53 H53B 108.7 . .
H53A C53 H53B 107.6 . .
N3 C54 C55 111.5(3) . .
N3 C54 H54A 109.3 . .
C55 C54 H54A 109.3 . .
N3 C54 H54B 109.3 . .
C55 C54 H54B 109.3 . .
H54A C54 H54B 108.0 . .
O1 C55 C54 110.5(3) . .
O1 C55 H55A 109.6 . .
C54 C55 H55A 109.6 . .
O1 C55 H55B 109.6 . .
C54 C55 H55B 109.6 . .
H55A C55 H55B 108.1 . .
O1 C56 C57 110.5(3) . .
O1 C56 H56A 109.5 . .
C57 C56 H56A 109.5 . .
O1 C56 H56B 109.5 . .
C57 C56 H56B 109.5 . .
H56A C56 H56B 108.1 . .
N3 C57 C56 111.0(3) . .
N3 C57 H57A 109.4 . .
C56 C57 H57A 109.4 . .
N3 C57 H57B 109.4 . .
C56 C57 H57B 109.4 . .
H57A C57 H57B 108.0 . .
O8 C58 C59 112.6(3) . .
O8 C58 C60 110.4(3) . .
C59 C58 C60 111.7(3) . .
O8 C58 H58 107.3 . .
C59 C58 H58 107.3 . .
C60 C58 H58 107.3 . .
C58 C59 H59A 109.5 . .
C58 C59 H59B 109.5 . .
H59A C59 H59B 109.5 . .
C58 C59 H59C 109.5 . .
H59A C59 H59C 109.5 . .
H59B C59 H59C 109.5 . .
C58 C60 H60A 109.5 . .
C58 C60 H60B 109.5 . .
H60A C60 H60B 109.5 . .
C58 C60 H60C 109.5 . .
H60A C60 H60C 109.5 . .
H60B C60 H60C 109.5 . .
O9 C61 C63 106(2) . .
O9 C61 C62 104(2) . .
C63 C61 C62 105.9(15) . .
O9 C61 H61 113.3 . .
C63 C61 H61 113.3 . .
C62 C61 H61 113.3 . .
C61 C62 H62A 109.5 . .
C61 C62 H62B 109.5 . .
H62A C62 H62B 109.5 . .
C61 C62 H62C 109.5 . .
H62A C62 H62C 109.5 . .
H62B C62 H62C 109.5 . .
O9 C61' C63 112.9(7) . .
O9 C61' C62' 112.3(7) . .
C63 C61' C62' 113.0(8) . .
O9 C61' H61' 106.0 . .
C63 C61' H61' 106.0 . .
C62' C61' H61' 106.0 . .
C61' C62' H62D 109.5 . .
C61' C62' H62E 109.5 . .
H62D C62' H62E 109.5 . .
C61' C62' H62F 109.5 . .
H62D C62' H62F 109.5 . .
H62E C62' H62F 109.5 . .
C61 C63 H63A 109.5 . .
C61 C63 H63B 109.5 . .
H63A C63 H63B 109.5 . .
C61 C63 H63C 109.5 . .
H63A C63 H63C 109.5 . .
H63B C63 H63C 109.5 . .
O5 C64 C65 110.6(3) . .
O5 C64 H64A 109.5 . .
C65 C64 H64A 109.5 . .
O5 C64 H64B 109.5 . .
C65 C64 H64B 109.5 . .
H64A C64 H64B 108.1 . .
N2 C65 C64 112.2(3) . .
N2 C65 H65A 109.2 . .
C64 C65 H65A 109.2 . .
N2 C65 H65B 109.2 . .
C64 C65 H65B 109.2 . .
H65A C65 H65B 107.9 . .
C67 C66 C8 121.1(3) . .
C67 C66 H66 119.4 . .
C8 C66 H66 119.4 . .
C66 C67 C69 117.7(3) . .
C66 C67 C68 122.1(3) . .
C69 C67 C68 120.2(3) . .
C67 C68 H68A 109.5 . .
C67 C68 H68B 109.5 . .
H68A C68 H68B 109.5 . .
C67 C68 H68C 109.5 . .
H68A C68 H68C 109.5 . .
H68B C68 H68C 109.5 . .
C67 C69 C70 123.9(3) . .
C67 C69 H69 118.0 . .
C70 C69 H69 118.0 . .
C69 C70 C7 116.6(3) . .
C69 C70 C71 121.3(3) . .
C7 C70 C71 122.1(3) . .
C74 C71 C72 108.1(3) . .
C74 C71 C70 110.6(3) . .
C72 C71 C70 112.4(3) . .
C74 C71 C73 109.6(3) . .
C72 C71 C73 107.2(3) . .
C70 C71 C73 108.8(3) . .
C71 C72 H72A 109.5 . .
C71 C72 H72B 109.5 . .
H72A C72 H72B 109.5 . .
C71 C72 H72C 109.5 . .
H72A C72 H72C 109.5 . .
H72B C72 H72C 109.5 . .
C71 C73 H73A 109.5 . .
C71 C73 H73B 109.5 . .
H73A C73 H73B 109.5 . .
C71 C73 H73C 109.5 . .
H73A C73 H73C 109.5 . .
H73B C73 H73C 109.5 . .
C71 C74 H74A 109.5 . .
C71 C74 H74B 109.5 . .
H74A C74 H74B 109.5 . .
C71 C74 H74C 109.5 . .
H74A C74 H74C 109.5 . .
H74B C74 H74C 109.5 . .

loop_
_geom_bond_atom_site_label_1
_geom_bond_atom_site_label_2
_geom_bond_distance
_geom_bond_site_symmetry_2
Ti1 O2 1.773(2) .
Ti1 O10 1.788(2) .
Ti1 O4 1.907(2) .
Ti1 O3 1.917(2) .
Ti1 O1 2.395(2) .
Ti1 N1 2.398(2) .
Ti2 O8 1.774(2) .
Ti2 O9 1.800(2) .
Ti2 O6 1.904(2) .
Ti2 O7 1.911(2) .
Ti2 O5 2.366(2) 1_665
Ti2 N4 2.414(3) .
O1 C56 1.445(4) .
O1 C55 1.446(4) .
O2 C4 1.415(4) .
O3 C7 1.356(4) .
O4 C12 1.344(4) .
O5 C64 1.441(4) .
O5 C26 1.451(4) .
O5 Ti2 2.366(2) 1_445
O6 C27 1.348(4) .
O7 C41 1.349(4) .
O8 C58 1.403(4) .
O9 C61' 1.371(13) .
O9 C61 1.46(5) .
O10 C1 1.388(4) .
N1 C9 1.494(4) .
N1 C22 1.495(4) .
N1 C10 1.501(4) .
N2 C24 1.450(4) .
N2 C25 1.452(4) .
N2 C65 1.453(4) .
N2 H2 0.9800 .
N4 C51 1.485(4) .
N4 C38 1.497(4) .
N4 C39 1.496(4) .
N3 C57 1.448(4) .
N3 C54 1.456(4) .
N3 C53 1.461(4) .
N3 H3 0.9800 .
C1 C2' 1.448(10) .
C1 C3 1.449(6) .
C1 C2 1.68(3) .
C1 H1 0.9800 .
C2 H2A 0.9600 .
C2 H2B 0.9600 .
C2 H2C 0.9600 .
C2' H2'1 0.9600 .
C2' H2'2 0.9600 .
C2' H2'3 0.9600 .
C3 H3A 0.9600 .
C3 H3B 0.9600 .
C3 H3C 0.9600 .
C4 C5 1.508(5) .
C4 C6 1.511(5) .
C4 H4 0.9800 .
C5 H5A 0.9600 .
C5 H5B 0.9600 .
C5 H5C 0.9600 .
C6 H6A 0.9600 .
C6 H6B 0.9600 .
C6 H6C 0.9600 .
C7 C8 1.394(4) .
C7 C70 1.413(4) .
C8 C66 1.391(4) .
C8 C9 1.498(4) .
C9 H9A 0.9700 .
C9 H9B 0.9700 .
C10 C11 1.508(4) .
C10 H10A 0.9700 .
C10 H10B 0.9700 .
C11 C16 1.386(4) .
C11 C12 1.388(4) .
C12 C13 1.415(4) .
C13 C14 1.391(5) .
C13 C18 1.528(5) .
C14 C15 1.383(5) .
C14 H14 0.9300 .
C15 C16 1.381(5) .
C15 C17 1.516(5) .
C16 H16 0.9300 .
C17 H17A 0.9600 .
C17 H17B 0.9600 .
C17 H17C 0.9600 .
C18 C20 1.530(6) .
C18 C19 1.533(5) .
C18 C21 1.547(6) .
C19 H19A 0.9600 .
C19 H19B 0.9600 .
C19 H19C 0.9600 .
C20 H20A 0.9600 .
C20 H20B 0.9600 .
C20 H20C 0.9600 .
C21 H21A 0.9600 .
C21 H21B 0.9600 .
C21 H21C 0.9600 .
C22 C23 1.513(4) .
C22 H22A 0.9700 .
C22 H22B 0.9700 .
C23 C24 1.522(4) .
C23 H23A 0.9700 .
C23 H23B 0.9700 .
C24 H24A 0.9700 .
C24 H24B 0.9700 .
C25 C26 1.503(5) .
C25 H25A 0.9700 .
C25 H25B 0.9700 .
C26 H26A 0.9700 .
C26 H26B 0.9700 .
C27 C28 1.396(5) .
C27 C33 1.421(5) .
C28 C29 1.389(5) .
C28 C38 1.503(5) .
C29 C30 1.381(5) .
C29 H29 0.9300 .
C30 C32 1.382(5) .
C30 C31 1.519(5) .
C31 H31A 0.9600 .
C31 H31B 0.9600 .
C31 H31C 0.9600 .
C32 C33 1.391(5) .
C32 H32 0.9300 .
C33 C34 1.525(5) .
C34 C35 1.524(5) .
C34 C37 1.529(5) .
C34 C36 1.547(5) .
C35 H35A 0.9600 .
C35 H35B 0.9600 .
C35 H35C 0.9600 .
C36 H36A 0.9600 .
C36 H36B 0.9600 .
C36 H36C 0.9600 .
C37 H37A 0.9600 .
C37 H37B 0.9600 .
C37 H37C 0.9600 .
C38 H38A 0.9700 .
C38 H38B 0.9700 .
C39 C40 1.503(4) .
C39 H39A 0.9700 .
C39 H39B 0.9700 .
C40 C41 1.383(4) .
C40 C46 1.399(4) .
C41 C42 1.424(4) .
C42 C43 1.405(5) .
C42 C47 1.526(5) .
C43 C44 1.378(5) .
C43 H43 0.9300 .
C44 C46 1.387(5) .
C44 C45 1.509(5) .
C45 H45A 0.9600 .
C45 H45B 0.9600 .
C45 H45C 0.9600 .
C46 H46 0.9300 .
C47 C48 1.525(5) .
C47 C50 1.537(5) .
C47 C49 1.544(5) .
C48 H48A 0.9600 .
C48 H48B 0.9600 .
C48 H48C 0.9600 .
C49 H49A 0.9600 .
C49 H49B 0.9600 .
C49 H49C 0.9600 .
C50 H50A 0.9600 .
C50 H50B 0.9600 .
C50 H50C 0.9600 .
C51 C52 1.520(4) .
C51 H51A 0.9700 .
C51 H51B 0.9700 .
C52 C53 1.526(5) .
C52 H52A 0.9700 .
C52 H52B 0.9700 .
C53 H53A 0.9700 .
C53 H53B 0.9700 .
C54 C55 1.505(5) .
C54 H54A 0.9700 .
C54 H54B 0.9700 .
C55 H55A 0.9700 .
C55 H55B 0.9700 .
C56 C57 1.506(4) .
C56 H56A 0.9700 .
C56 H56B 0.9700 .
C57 H57A 0.9700 .
C57 H57B 0.9700 .
C58 C59 1.492(5) .
C58 C60 1.503(5) .
C58 H58 0.9800 .
C59 H59A 0.9600 .
C59 H59B 0.9600 .
C59 H59C 0.9600 .
C60 H60A 0.9600 .
C60 H60B 0.9600 .
C60 H60C 0.9600 .
C61 C63 1.522(10) .
C61 C62 1.526(10) .
C61 H61 0.9800 .
C62 H62A 0.9600 .
C62 H62B 0.9600 .
C62 H62C 0.9600 .
C61' C63 1.494(7) .
C61' C62' 1.523(8) .
C61' H61' 0.9800 .
C62' H62D 0.9600 .
C62' H62E 0.9600 .
C62' H62F 0.9600 .
C63 H63A 0.9600 .
C63 H63B 0.9600 .
C63 H63C 0.9600 .
C64 C65 1.499(5) .
C64 H64A 0.9700 .
C64 H64B 0.9700 .
C65 H65A 0.9700 .
C65 H65B 0.9700 .
C66 C67 1.377(5) .
C66 H66 0.9300 .
C67 C69 1.387(5) .
C67 C68 1.517(5) .
C68 H68A 0.9600 .
C68 H68B 0.9600 .
C68 H68C 0.9600 .
C69 C70 1.396(4) .
C69 H69 0.9300 .
C70 C71 1.544(5) .
C71 C74 1.533(5) .
C71 C72 1.534(5) .
C71 C73 1.544(5) .
C72 H72A 0.9600 .
C72 H72B 0.9600 .
C72 H72C 0.9600 .
C73 H73A 0.9600 .
C73 H73B 0.9600 .
C73 H73C 0.9600 .
C74 H74A 0.9600 .
C74 H74B 0.9600 .
C74 H74C 0.9600 .

loop_
_geom_hbond_atom_site_label_D
_geom_hbond_atom_site_label_H
_geom_hbond_atom_site_label_A
_geom_hbond_distance_DH
_geom_hbond_distance_HA
_geom_hbond_distance_DA
_geom_hbond_angle_DHA
_geom_hbond_site_symmetry_A
C10 H10A O1 0.97 2.47 3.157(4) 127.5 .
C26 H26A O6 0.97 2.45 3.013(4) 116.8 1_445
C39 H39B O5 0.97 2.53 3.208(4) 127.3 1_665
C55 H55A O4 0.97 2.39 3.006(4) 120.8 .
C56 H56B O3 0.97 2.43 3.019(4) 118.7 .
C64 H64B O7 0.97 2.37 2.980(4) 120.5 1_445

loop_
_platon_squeeze_void_nr
_platon_squeeze_void_average_x
_platon_squeeze_void_average_y
_platon_squeeze_void_average_z
_platon_squeeze_void_volume
_platon_squeeze_void_count_electrons
_platon_squeeze_void_content
1 -0.017 0.000 0.500 611 28 ' '
2 0.500 0.945 1.000 450 24 ' '
3 0.382 0.250 0.799 8 0 ' '
4 0.618 0.750 0.201 8 0 ' '
